data_2204826
loop_
_publ_author_name
'Wei Xu'
'Zhen-Guang Zou'
'Peng Guo'
'Yin-Xiang Lu'

_publ_section_title
;
 Conformational chirality of chemically symmetric molecules and a
 superlattice through enantioselective self-assembly:
 1,1,1-tris[(4-cyanophenoxy)methyl]ethane
;
_journal_issue 12
_journal_name_full 'Acta Crystallographica Section E'
_journal_page_first o2434
_journal_page_last o2437
_journal_paper_doi 10.1107/S1600536804029939
_journal_volume 60
_journal_year 2004
_chemical_formula_iupac 'C26 H21 N3 O3'
_chemical_formula_moiety 'C26 H21 N3 O3'
_chemical_formula_sum 'C26 H21 N3 O3'
_chemical_formula_weight 423.46
_chemical_name_systematic
;
1,1,1-tris[(4-cyanophenoxy)methyl]ethane
;
_space_group_IT_number 2
_symmetry_cell_setting triclinic
_symmetry_space_group_name_Hall '-P 1'
_symmetry_space_group_name_H-M 'P -1'
_atom_sites_solution_hydrogens geom
_atom_sites_solution_primary direct
_atom_sites_solution_secondary difmap
_audit_creation_method SHELXL-97
_cell_angle_alpha 79.404(5)
_cell_angle_beta 74.292(5)
_cell_angle_gamma 75.089(4)
_cell_formula_units_Z 2
_cell_length_a 8.248(3)
_cell_length_b 10.097(3)
_cell_length_c 14.786(5)
_cell_measurement_reflns_used 828
_cell_measurement_temperature 293(2)
_cell_measurement_theta_max 27.112
_cell_measurement_theta_min 2.692
_cell_volume 1136.8(7)
_computing_cell_refinement SMART
_computing_data_collection 'SMART (Bruker, 1999)'
_computing_data_reduction 'SAINT (Bruker, 1999)'
_computing_molecular_graphics 'SHELXTL (Sheldrick, 1997b)'
_computing_publication_material SHELXTL
_computing_structure_refinement 'SHELXL97 (Sheldrick, 1997a)'
_computing_structure_solution 'SHELXS97 (Sheldrick, 1997a)'
_diffrn_ambient_temperature 293(2)
_diffrn_measured_fraction_theta_full 0.983
_diffrn_measured_fraction_theta_max 0.983
_diffrn_measurement_device_type 'Bruker SMART CCD area-detector'
_diffrn_measurement_method '\f and \w'
_diffrn_radiation_monochromator graphite
_diffrn_radiation_source 'fine-focus sealed tube'
_diffrn_radiation_type MoK\a
_diffrn_radiation_wavelength 0.71073
_diffrn_reflns_av_R_equivalents 0.0153
_diffrn_reflns_av_sigmaI/netI 0.0333
_diffrn_reflns_limit_h_max 9
_diffrn_reflns_limit_h_min -9
_diffrn_reflns_limit_k_max 11
_diffrn_reflns_limit_k_min -11
_diffrn_reflns_limit_l_max 17
_diffrn_reflns_limit_l_min -12
_diffrn_reflns_number 4780
_diffrn_reflns_theta_full 25.01
_diffrn_reflns_theta_max 25.01
_diffrn_reflns_theta_min 2.10
_diffrn_standards_decay_% 7.05
_exptl_absorpt_coefficient_mu 0.082
_exptl_absorpt_correction_T_max 0.9717
_exptl_absorpt_correction_T_min 0.9639
_exptl_absorpt_correction_type multi-scan
_exptl_absorpt_process_details '(SADABS; Sheldrick, 1996)'
_exptl_crystal_colour colourless
_exptl_crystal_density_diffrn 1.237
_exptl_crystal_density_method 'not measured'
_exptl_crystal_description Parallelepiped
_exptl_crystal_F_000 444
_exptl_crystal_size_max 0.45
_exptl_crystal_size_mid 0.40
_exptl_crystal_size_min 0.35
_refine_diff_density_max 0.215
_refine_diff_density_min -0.161
_refine_ls_extinction_method none
_refine_ls_goodness_of_fit_ref 1.050
_refine_ls_hydrogen_treatment mixed
_refine_ls_matrix_type full
_refine_ls_number_parameters 289
_refine_ls_number_reflns 3936
_refine_ls_number_restraints 0
_refine_ls_restrained_S_all 1.050
_refine_ls_R_factor_all 0.0625
_refine_ls_R_factor_gt 0.0523
_refine_ls_shift/su_max 0.000
_refine_ls_shift/su_mean 0.000
_refine_ls_structure_factor_coef Fsqd
_refine_ls_weighting_details 'calc w = 1/[\s^2^(Fo^2^)+(0.0533P)^2^+0.3456P] where P = (Fo^2^+2Fc^2^)/3'
_refine_ls_weighting_scheme calc
_refine_ls_wR_factor_gt 0.1264
_refine_ls_wR_factor_ref 0.1338
_reflns_number_gt 3350
_reflns_number_total 3936
_reflns_threshold_expression I>2\s(I)
_cod_data_source_file ww6294.cif
_cod_data_source_block I
_cod_depositor_comments
;
The following automatic conversions were performed:
'_symmetry_cell_setting' value 'Triclinic' changed to 'triclinic'
according to '/home/saulius/struct/CIF-dictionaries/cif_core.dic'
dictionary named 'cif_core.dic' version 2.4.1 from 2010-06-29.

Automatic conversion script
Id: cif_fix_enum 1527 2010-12-29 10:47:43Z saulius 

The following automatic conversions were performed:

'_symmetry_cell_setting' value 'Triclinic' changed to 'triclinic'
according to /home/saulius/struct/CIF-dictionaries/cif_core.dic
dictionary named 'cif_core.dic' version 2.4.1 from 2010-06-29.

Automatic conversion script
Id: cif_fix_values 1715 2011-07-08 13:25:40Z adriana 
;
_cod_original_cell_volume 1136.8(6)
_cod_original_sg_symbol_H-M P-1
_cod_database_code 2204826
_cod_database_fobs_code 2204826

loop_
_symmetry_equiv_pos_as_xyz
'x, y, z'
'-x, -y, -z'

loop_
_atom_site_label
_atom_site_fract_x
_atom_site_fract_y
_atom_site_fract_z
_atom_site_U_iso_or_equiv
_atom_site_adp_type
_atom_site_calc_flag
_atom_site_refinement_flags
_atom_site_occupancy
_atom_site_type_symbol
N1 0.9279(3) -0.0993(2) 0.86727(19) 0.0883(7) Uani d . 1 N
N2 -0.9152(3) 0.7360(3) 1.09970(18) 0.0960(8) Uani d . 1 N
N3 0.4091(3) 1.3621(2) 0.43431(15) 0.0698(6) Uani d . 1 N
O1 0.24958(16) 0.36296(14) 0.75397(11) 0.0560(4) Uani d . 1 O
O2 -0.19828(17) 0.66364(15) 0.74973(10) 0.0579(4) Uani d . 1 O
O3 0.1547(2) 0.78080(14) 0.64707(10) 0.0576(4) Uani d . 1 O
C1 0.0183(3) 0.4640(2) 0.63121(17) 0.0565(5) Uani d . 1 C
H1A -0.0938 0.5104 0.6213 0.085 Uiso calc R 1 H
H1B 0.0098 0.3808 0.6739 0.085 Uiso calc R 1 H
H1C 0.0950 0.4416 0.5718 0.085 Uiso calc R 1 H
C2 0.0884(2) 0.55825(19) 0.67348(14) 0.0443(5) Uani d . 1 C
C3 0.2673(2) 0.48579(19) 0.69009(15) 0.0466(5) Uani d . 1 C
H3A 0.3470 0.4629 0.6307 0.056 Uiso calc R 1 H
H3B 0.3117 0.5459 0.7169 0.056 Uiso calc R 1 H
C4 0.3945(2) 0.2748(2) 0.77336(15) 0.0465(5) Uani d . 1 C
C5 0.5600(3) 0.2951(2) 0.73465(16) 0.0538(5) Uani d . 1 C
H5A 0.5788 0.3737 0.6930 0.065 Uiso calc R 1 H
C6 0.6968(3) 0.1964(2) 0.75896(17) 0.0594(6) Uani d . 1 C
H6A 0.8087 0.2088 0.7332 0.071 Uiso calc R 1 H
C7 0.6700(3) 0.0795(2) 0.82093(16) 0.0555(5) Uani d . 1 C
C8 0.5035(3) 0.0606(2) 0.85917(17) 0.0566(5) Uani d . 1 C
H8A 0.4847 -0.0181 0.9008 0.068 Uiso calc R 1 H
C9 0.3664(3) 0.1578(2) 0.83564(16) 0.0543(5) Uani d . 1 C
H9A 0.2545 0.1452 0.8614 0.065 Uiso calc R 1 H
C10 0.8139(3) -0.0204(2) 0.84715(18) 0.0652(6) Uani d . 1 C
C11 -0.0320(2) 0.5954(2) 0.76736(14) 0.0474(5) Uani d . 1 C
H11A -0.0409 0.5126 0.8119 0.057 Uiso calc R 1 H
H11B 0.0119 0.6561 0.7940 0.057 Uiso calc R 1 H
C12 -0.3288(3) 0.6546(2) 0.91831(15) 0.0531(5) Uani d . 1 C
H12A -0.2221 0.6295 0.9339 0.064 Uiso calc R 1 H
C13 -0.4788(3) 0.6708(2) 0.98840(16) 0.0568(5) Uani d . 1 C
H13A -0.4729 0.6561 1.0515 0.068 Uiso calc R 1 H
C14 -0.6374(3) 0.7086(2) 0.96607(16) 0.0526(5) Uani d . 1 C
C15 -0.6463(3) 0.7314(2) 0.87184(17) 0.0588(6) Uani d . 1 C
H15A -0.7529 0.7577 0.8562 0.071 Uiso calc R 1 H
C16 -0.4965(3) 0.7147(2) 0.80180(16) 0.0581(6) Uani d . 1 C
H16A -0.5021 0.7298 0.7386 0.070 Uiso calc R 1 H
C17 -0.3376(2) 0.6758(2) 0.82461(15) 0.0474(5) Uani d . 1 C
C18 -0.7936(3) 0.7242(2) 1.04004(18) 0.0658(6) Uani d . 1 C
C19 0.1116(3) 0.6853(2) 0.60234(15) 0.0493(5) Uani d . 1 C
H19A 0.2029 0.6597 0.5473 0.059 Uiso calc R 1 H
H19B 0.0057 0.7269 0.5817 0.059 Uiso calc R 1 H
C20 0.2010(2) 0.89694(19) 0.59648(14) 0.0470(5) Uani d . 1 C
C21 0.2234(3) 0.9298(2) 0.49932(15) 0.0505(5) Uani d . 1 C
H21A 0.2025 0.8718 0.4637 0.061 Uiso calc R 1 H
C22 0.2770(3) 1.0495(2) 0.45589(15) 0.0521(5) Uani d . 1 C
H22A 0.2934 1.0714 0.3906 0.062 Uiso calc R 1 H
C23 0.3066(2) 1.1372(2) 0.50814(15) 0.0481(5) Uani d . 1 C
C24 0.2804(3) 1.1041(2) 0.60568(16) 0.0563(5) Uani d . 1 C
H24A 0.2986 1.1630 0.6416 0.068 Uiso calc R 1 H
C25 0.2280(3) 0.9855(2) 0.64909(15) 0.0570(6) Uani d . 1 C
H25A 0.2104 0.9642 0.7145 0.068 Uiso calc R 1 H
C26 0.3646(3) 1.2616(2) 0.46505(16) 0.0541(5) Uani d . 1 C

loop_
_atom_site_aniso_label
_atom_site_aniso_U_11
_atom_site_aniso_U_22
_atom_site_aniso_U_33
_atom_site_aniso_U_12
_atom_site_aniso_U_13
_atom_site_aniso_U_23
N1 0.0639(13) 0.0755(15) 0.113(2) 0.0130(12) -0.0311(14) -0.0056(13)
N2 0.0592(13) 0.1128(19) 0.0893(18) -0.0155(13) 0.0153(13) 0.0002(15)
N3 0.0659(12) 0.0580(12) 0.0741(14) -0.0165(10) -0.0010(10) 0.0008(10)
O1 0.0336(7) 0.0479(8) 0.0739(10) -0.0037(6) -0.0103(7) 0.0127(7)
O2 0.0370(7) 0.0699(10) 0.0505(9) 0.0078(6) -0.0042(6) -0.0042(7)
O3 0.0745(10) 0.0447(8) 0.0487(8) -0.0145(7) -0.0093(7) 0.0007(6)
C1 0.0444(11) 0.0534(12) 0.0689(15) -0.0032(9) -0.0128(10) -0.0123(11)
C2 0.0347(9) 0.0403(10) 0.0512(11) -0.0019(8) -0.0063(8) -0.0036(9)
C3 0.0365(10) 0.0418(10) 0.0540(12) -0.0045(8) -0.0065(9) 0.0012(9)
C4 0.0358(10) 0.0449(11) 0.0540(12) -0.0019(8) -0.0106(9) -0.0042(9)
C5 0.0415(11) 0.0528(12) 0.0594(13) -0.0079(9) -0.0101(10) 0.0057(10)
C6 0.0351(10) 0.0643(14) 0.0712(15) -0.0064(10) -0.0091(10) -0.0008(12)
C7 0.0442(11) 0.0497(12) 0.0662(14) 0.0028(9) -0.0164(10) -0.0049(10)
C8 0.0531(12) 0.0438(11) 0.0663(14) -0.0050(9) -0.0152(11) 0.0036(10)
C9 0.0389(10) 0.0489(12) 0.0674(14) -0.0074(9) -0.0076(10) 0.0019(10)
C10 0.0502(13) 0.0575(14) 0.0795(17) 0.0033(11) -0.0182(12) -0.0049(12)
C11 0.0366(10) 0.0478(11) 0.0502(12) -0.0003(8) -0.0091(9) -0.0015(9)
C12 0.0412(11) 0.0585(13) 0.0539(13) -0.0019(9) -0.0108(10) -0.0063(10)
C13 0.0518(12) 0.0623(14) 0.0491(12) -0.0064(10) -0.0054(10) -0.0069(10)
C14 0.0424(11) 0.0481(11) 0.0577(13) -0.0071(9) 0.0010(10) -0.0059(10)
C15 0.0380(11) 0.0643(14) 0.0677(15) -0.0022(10) -0.0110(10) -0.0075(11)
C16 0.0427(11) 0.0706(14) 0.0537(13) 0.0011(10) -0.0105(10) -0.0101(11)
C17 0.0388(10) 0.0441(11) 0.0505(12) 0.0002(8) -0.0034(9) -0.0081(9)
C18 0.0501(13) 0.0629(14) 0.0704(16) -0.0100(11) 0.0019(12) -0.0011(12)
C19 0.0439(11) 0.0468(11) 0.0501(12) -0.0007(9) -0.0088(9) -0.0051(9)
C20 0.0417(10) 0.0394(10) 0.0499(12) 0.0010(8) -0.0071(9) -0.0002(9)
C21 0.0513(12) 0.0469(11) 0.0498(12) -0.0059(9) -0.0118(10) -0.0040(9)
C22 0.0507(12) 0.0520(12) 0.0446(11) -0.0017(9) -0.0099(9) 0.0006(9)
C23 0.0386(10) 0.0416(11) 0.0542(12) 0.0012(8) -0.0074(9) -0.0007(9)
C24 0.0671(14) 0.0452(12) 0.0544(13) -0.0065(10) -0.0152(11) -0.0078(10)
C25 0.0728(14) 0.0480(12) 0.0437(12) -0.0064(10) -0.0131(11) -0.0001(10)
C26 0.0452(11) 0.0506(12) 0.0568(13) -0.0022(10) -0.0054(10) -0.0042(10)

loop_
_atom_type_symbol
_atom_type_description
_atom_type_scat_dispersion_real
_atom_type_scat_dispersion_imag
_atom_type_scat_source
C C 0.0033 0.0016 'International Tables Vol C Tables 4.2.6.8 and 6.1.1.4'
H H 0.0000 0.0000 'International Tables Vol C Tables 4.2.6.8 and 6.1.1.4'
N N 0.0061 0.0033 'International Tables Vol C Tables 4.2.6.8 and 6.1.1.4'
O O 0.0106 0.0060 'International Tables Vol C Tables 4.2.6.8 and 6.1.1.4'

loop_
_geom_angle_atom_site_label_1
_geom_angle_atom_site_label_2
_geom_angle_atom_site_label_3
_geom_angle
C4 O1 C3 118.51(14)
C17 O2 C11 118.39(15)
C20 O3 C19 120.52(16)
C2 C1 H1A 109.5
C2 C1 H1B 109.5
H1A C1 H1B 109.5
C2 C1 H1C 109.5
H1A C1 H1C 109.5
H1B C1 H1C 109.5
C11 C2 C19 112.11(16)
C11 C2 C1 110.15(16)
C19 C2 C1 108.66(17)
C11 C2 C3 108.82(16)
C19 C2 C3 106.78(15)
C1 C2 C3 110.27(16)
O1 C3 C2 107.68(15)
O1 C3 H3A 110.2
C2 C3 H3A 110.2
O1 C3 H3B 110.2
C2 C3 H3B 110.2
H3A C3 H3B 108.5
O1 C4 C5 124.37(18)
O1 C4 C9 114.95(17)
C5 C4 C9 120.67(18)
C6 C5 C4 118.7(2)
C6 C5 H5A 120.6
C4 C5 H5A 120.6
C5 C6 C7 121.04(19)
C5 C6 H6A 119.5
C7 C6 H6A 119.5
C6 C7 C8 119.62(18)
C6 C7 C10 120.2(2)
C8 C7 C10 120.2(2)
C9 C8 C7 120.0(2)
C9 C8 H8A 120.0
C7 C8 H8A 120.0
C8 C9 C4 119.99(19)
C8 C9 H9A 120.0
C4 C9 H9A 120.0
N1 C10 C7 179.6(3)
O2 C11 C2 107.68(15)
O2 C11 H11A 110.2
C2 C11 H11A 110.2
O2 C11 H11B 110.2
C2 C11 H11B 110.2
H11A C11 H11B 108.5
C13 C12 C17 119.59(19)
C13 C12 H12A 120.2
C17 C12 H12A 120.2
C12 C13 C14 120.7(2)
C12 C13 H13A 119.6
C14 C13 H13A 119.6
C13 C14 C15 119.67(19)
C13 C14 C18 120.2(2)
C15 C14 C18 120.1(2)
C16 C15 C14 119.6(2)
C16 C15 H15A 120.2
C14 C15 H15A 120.2
C15 C16 C17 120.5(2)
C15 C16 H16A 119.8
C17 C16 H16A 119.8
O2 C17 C12 124.64(18)
O2 C17 C16 115.43(18)
C12 C17 C16 119.92(19)
N2 C18 C14 178.8(3)
O3 C19 C2 108.19(16)
O3 C19 H19A 110.1
C2 C19 H19A 110.1
O3 C19 H19B 110.1
C2 C19 H19B 110.1
H19A C19 H19B 108.4
O3 C20 C25 114.88(18)
O3 C20 C21 125.20(19)
C25 C20 C21 119.92(19)
C22 C21 C20 119.4(2)
C22 C21 H21A 120.3
C20 C21 H21A 120.3
C21 C22 C23 120.8(2)
C21 C22 H22A 119.6
C23 C22 H22A 119.6
C22 C23 C24 119.12(19)
C22 C23 C26 122.2(2)
C24 C23 C26 118.7(2)
C25 C24 C23 120.4(2)
C25 C24 H24A 119.8
C23 C24 H24A 119.8
C24 C25 C20 120.4(2)
C24 C25 H25A 119.8
C20 C25 H25A 119.8
N3 C26 C23 177.3(2)

loop_
_geom_bond_atom_site_label_1
_geom_bond_atom_site_label_2
_geom_bond_distance
_geom_bond_publ_flag
N1 C10 1.134(3) ?
N2 C18 1.139(3) ?
N3 C26 1.142(3) ?
O1 C4 1.359(2) ?
O1 C3 1.428(2) y
O2 C17 1.360(2) ?
O2 C11 1.437(2) y
O3 C20 1.354(2) ?
O3 C19 1.426(2) y
C1 C2 1.525(3) ?
C1 H1A 0.9600 ?
C1 H1B 0.9600 ?
C1 H1C 0.9600 ?
C2 C11 1.519(3) y
C2 C19 1.519(3) y
C2 C3 1.532(3) y
C3 H3A 0.9700 ?
C3 H3B 0.9700 ?
C4 C5 1.382(3) ?
C4 C9 1.387(3) ?
C5 C6 1.379(3) ?
C5 H5A 0.9300 ?
C6 C7 1.381(3) ?
C6 H6A 0.9300 ?
C7 C8 1.385(3) ?
C7 C10 1.437(3) ?
C8 C9 1.371(3) ?
C8 H8A 0.9300 ?
C9 H9A 0.9300 ?
C11 H11A 0.9700 ?
C11 H11B 0.9700 ?
C12 C13 1.377(3) ?
C12 C17 1.381(3) ?
C12 H12A 0.9300 ?
C13 C14 1.378(3) ?
C13 H13A 0.9300 ?
C14 C15 1.388(3) ?
C14 C18 1.441(3) ?
C15 C16 1.375(3) ?
C15 H15A 0.9300 ?
C16 C17 1.382(3) ?
C16 H16A 0.9300 ?
C19 H19A 0.9700 ?
C19 H19B 0.9700 ?
C20 C25 1.381(3) ?
C20 C21 1.386(3) ?
C21 C22 1.380(3) ?
C21 H21A 0.9300 ?
C22 C23 1.380(3) ?
C22 H22A 0.9300 ?
C23 C24 1.389(3) ?
C23 C26 1.436(3) ?
C24 C25 1.366(3) ?
C24 H24A 0.9300 ?
C25 H25A 0.9300 ?

loop_
_geom_torsion_atom_site_label_1
_geom_torsion_atom_site_label_2
_geom_torsion_atom_site_label_3
_geom_torsion_atom_site_label_4
_geom_torsion
_geom_torsion_publ_flag
C1 C2 C3 O1 -59.9(2) yes
C1 C2 C11 O2 -59.3(2) yes
C1 C2 C19 O3 172.34(15) yes
C2 C3 O1 C4 174.57(16) yes
C2 C11 O2 C17 163.67(16) yes
C2 C19 O3 C20 172.76(15) yes
C3 O1 C4 C5 -0.6(3) yes
C3 O1 C4 C9 -179.73(18) yes
C11 O2 C17 C12 14.6(3) yes
C11 O2 C17 C16 -166.65(18) yes
C19 O3 C20 C21 -4.9(3) yes
C19 O3 C20 C25 175.73(17) yes

loop_
_cod_related_entry_id
_cod_related_entry_database
_cod_related_entry_code
1 ChemSpider 21130125
